data_4000699
loop_
_publ_author_name
'Keith Prout'
'Stephen J. Heyes'
'Christopher M. Dobson'
'Andrew McDaid'
'Thierry Maris'
'Matthias Muller'
'Matthew J. Seaman'

_publ_section_title
;
 Variable-Temperature Studies of Order/Disorder Transitions in the
 Thiourea Pyridinium Halide Crystals by XRD and Solid-State 2H NMR
;
_journal_name_full 'Chemistry of Material'
_journal_page_first 3561
_journal_page_last 3569
_journal_paper_doi 10.1021/cm0001612
_journal_volume 12
_journal_year 2000
_chemical_formula_sum 'C7 H14 Br N5 S2'
_chemical_formula_weight 312.25
_space_group_IT_number 33
_symmetry_cell_setting orthorhombic
_symmetry_Int_Tables_number 33
_symmetry_space_group_name_Hall 'P -2n 2a'
_symmetry_space_group_name_H-M 'P 21 c n'
_atom_sites_solution_hydrogens geom
_atom_sites_solution_primary direct
_atom_sites_solution_secondary difmap
_cell_angle_alpha 90
_cell_angle_beta 90
_cell_angle_gamma 90
_cell_formula_units_Z 4
_cell_length_a 14.431(2)
_cell_length_b 10.984(2)
_cell_length_c 8.291(5)
_cell_measurement_temperature 100(2)
_cell_volume 1314.2(8)
_diffrn_ambient_temperature 100(2)
_diffrn_radiation_monochromator graphite
_diffrn_radiation_source 'fine-focus sealed tube'
_diffrn_radiation_type CuK\a
_diffrn_radiation_wavelength 1.5418
_diffrn_reflns_limit_h_max 0
_diffrn_reflns_limit_h_min -18
_diffrn_reflns_limit_k_max 13
_diffrn_reflns_limit_k_min 0
_diffrn_reflns_limit_l_max 10
_diffrn_reflns_limit_l_min 0
_diffrn_reflns_number 1597
_diffrn_reflns_theta_max 75.0
_diffrn_reflns_theta_min 5.1
_exptl_absorpt_coefficient_mu 7.07
_exptl_crystal_density_diffrn 1.578
_refine_ls_hydrogen_treatment constr
_refine_ls_matrix_type full
_refine_ls_number_parameters 137
_refine_ls_number_reflns 1400
_refine_ls_number_restraints 0
_refine_ls_R_factor_gt 0.0347
_refine_ls_weighting_scheme calc
_refine_ls_wR_factor_gt 0.0500
_reflns_number_gt 1400
_reflns_number_total 1400
_reflns_threshold_expression >3sigma(I)
_cod_data_source_file deposit.cif
_cod_data_source_block Bromo_3
_cod_original_sg_symbol_H-M P21cn
_cod_database_code 4000699

loop_
_symmetry_equiv_pos_as_xyz
x,y,z
1/2+x,-y,-z
1/2+x,1/2+y,1/2-z
x,1/2-y,1/2+z

loop_
_atom_site_label
_atom_site_type_symbol
_atom_site_fract_x
_atom_site_fract_y
_atom_site_fract_z
_atom_site_U_iso_or_equiv
_atom_site_adp_type
N9 N -0.3575(3) 0.8339(3) -0.5762(5) 0.0273(12) Uani
C11 C -0.3760(4) 0.7153(4) -0.5520(6) 0.0320(14) Uani
C12 C -0.2770(4) 0.8831(4) -0.5365(6) 0.0300(14) Uani
C13 C -0.2230(4) 0.6901(4) -0.4488(6) 0.0287(12) Uani
C14 C -0.2081(3) 0.8132(4) -0.4712(7) 0.0320(14) Uani
C15 C -0.3072(5) 0.6410(4) -0.4877(6) 0.0330(16) Uani
S2 S -0.0141(1) 1.0035(1) -0.23942(9) 0.0162(3) Uani
N6 N -0.1481(3) 1.1311(5) -0.3796(5) 0.0210(12) Uani
N7 N -0.1563(3) 1.1177(5) -0.1059(5) 0.0200(12) Uani
C10 C -0.1144(4) 1.0899(6) -0.2418(4) 0.0157(16) Uani
S3 S -0.0650(1) 1.4479(1) -0.23955(9) 0.0177(3) Uani
N4 N 0.0445(3) 1.6122(5) -0.3783(5) 0.0220(12) Uani
N5 N 0.0481(3) 1.6095(5) -0.1032(5) 0.0210(12) Uani
C8 C 0.0131(4) 1.5635(6) -0.2404(4) 0.0167(16) Uani
Br1 Br 0.1905(1) 0.83351(4) -0.24363(3) 0.0143(2) Uani
H19 H -0.40660 0.88690 -0.62660 0.0500 Uiso
H11 H -0.43830 0.68070 -0.58230 0.0313 Uiso
H12 H -0.26690 0.97340 -0.55330 0.0285 Uiso
H13 H -0.17290 0.63780 -0.40280 0.0313 Uiso
H14 H -0.14630 0.8496 -0.44130 0.0292 Uiso
H15 H -0.31950 0.55150 -0.47130 0.0303 Uiso
H6A H -0.20560 1.18120 -0.37890 0.0500 Uiso
H6B H -0.11540 1.11260 -0.48260 0.0500 Uiso
H7A H -0.21420 1.16740 -0.10590 0.0500 Uiso
H7B H -0.13050 1.08790 0.00030 0.0500 Uiso
H4A H 0.08440 1.69250 -0.36890 0.0500 Uiso
H4B H 0.02130 1.58920 -0.47390 0.0500 Uiso
H5A H 0.08310 1.68860 -0.12930 0.0500 Uiso
H5B H 0.04080 1.57230 0.00620 0.0500 Uiso

loop_
_atom_site_aniso_label
_atom_site_aniso_U_11
_atom_site_aniso_U_22
_atom_site_aniso_U_33
_atom_site_aniso_U_23
_atom_site_aniso_U_13
_atom_site_aniso_U_12
N9 0.025(2) 0.031(2) 0.026(2) 0.003(1) -0.008(2) 0.005(1)
C11 0.027(2) 0.032(2) 0.037(3) -0.001(2) -0.001(2) -0.006(2)
C12 0.032(2) 0.025(2) 0.033(3) 0.005(2) -0.009(2) 0.000(2)
C13 0.030(2) 0.025(2) 0.031(2) 0.005(2) -0.001(2) 0.006(2)
C14 0.029(2) 0.027(2) 0.040(3) 0.005(2) -0.011(2) -0.002(2)
C15 0.041(3) 0.021(2) 0.037(3) 0.006(2) 0.003(3) 0.000(2)
S2 0.0170(6) 0.0210(6) 0.0105(5) 0.0003(3) 0.0009(5) 0.0052(5)
N6 0.025(2) 0.026(2) 0.012(2) 0.000(1) 0.001(2) 0.009(2)
N7 0.024(2) 0.024(2) 0.012(2) -0.002(1) 0.001(1) 0.008(1)
C10 0.020(3) 0.012(3) 0.015(2) 0.000(1) 0.001(1) 0.000(2)
S3 0.0215(6) 0.0220(6) 0.0097(5) -0.0008(3) 0.0010(5) -0.0109(5)
N4 0.027(2) 0.028(2) 0.011(2) -0.001(1) -0.001(2) -0.012(1)
N5 0.026(2) 0.027(2) 0.010(2) 0.002(1) 0.000(1) -0.012(2)
C8 0.021(3) 0.019(3) 0.010(2) 0.000(1) 0.000(1) -0.001(2)
Br1 0.0135(3) 0.0134(3) 0.0161(3) 0.0002(1) -0.0005(3) 0.0002(2)

loop_
_geom_angle_atom_site_label_1
_geom_angle_atom_site_label_2
_geom_angle_atom_site_label_3
_geom_angle
_geom_angle_publ_flag
C11 N9 C12 122.2(4) yes
C12 N9 H19 119.00 no
C11 N9 H19 119.00 no
C10 N6 H6B 120.00 no
H6A N6 H6B 121.00 no
C10 N6 H6A 119.00 no
C10 N7 H7B 120.00 no
H7A N7 H7B 119.00 no
C10 N7 H7A 121.00 no
C8 N4 H4B 121.00 no
C8 N4 H4A 117.00 no
H4A N4 H4B 120.00 no
H5A N5 H5B 126.00 no
C8 N5 H5B 125.00 no
C8 N5 H5A 109.00 no
N9 C11 C15 118.9(5) yes
N9 C12 C14 120.5(4) yes
C14 C13 C15 119.5(5) no
C12 C14 C13 119.3(4) no
C11 C15 C13 119.5(4) no
N9 C11 H11 120.00 no
C15 C11 H11 121.00 no
C14 C12 H12 120.00 no
N9 C12 H12 120.00 no
C15 C13 H13 120.00 no
C14 C13 H13 120.00 no
C12 C14 H14 121.00 no
C13 C14 H14 120.00 no
C11 C15 H15 120.00 no
C13 C15 H15 121.00 no
S2 C10 N7 120.1(4) yes
N6 C10 N7 119.5(5) yes
S2 C10 N6 120.4(4) yes
N4 C8 N5 116.4(5) yes
S3 C8 N4 121.7(4) yes
S3 C8 N5 121.8(4) yes

loop_
_geom_bond_atom_site_label_1
_geom_bond_atom_site_label_2
_geom_bond_distance
_geom_bond_publ_flag
S2 C10 1.731(6) yes
S3 C8 1.698(6) yes
N9 C11 1.345(6) yes
N9 C12 1.323(7) yes
N9 H19 1.0100 no
N6 C10 1.322(6) yes
N7 C10 1.315(6) yes
N6 H6B 1.0000 no
N6 H6A 1.0000 no
N7 H7B 1.0100 no
N7 H7A 1.0000 no
N4 C8 1.341(6) yes
N5 C8 1.343(6) yes
N4 H4B 0.9000 no
N4 H4A 1.0600 no
N5 H5B 1.0000 no
N5 H5A 1.0300 no
C11 C15 1.391(8) no
C12 C14 1.368(7) no
C13 C14 1.382(6) no
C13 C15 1.368(9) no
C11 H11 1.0100 no
C12 H12 1.0100 no
C13 H13 1.0000 no
C14 H14 1.0100 no
C15 H15 1.0100 no

loop_
_geom_hbond_atom_site_label_D
_geom_hbond_atom_site_label_H
_geom_hbond_atom_site_label_A
_geom_hbond_distance_DH
_geom_hbond_distance_HA
_geom_hbond_distance_DA
_geom_hbond_angle_DHA
_geom_hbond_site_symmetry_A
_geom_hbond_publ_flag
N4 H4A Br1 1.0600 2.4100 3.405(5) 156.00 1_565 yes
N4 H4B S2 0.9000 2.4800 3.361(5) 168.00 4_574 yes
N5 H5A Br1 1.0300 2.4200 3.411(5) 163.00 1_565 yes
N5 H5B S2 1.0000 2.4000 3.383(5) 167.00 4_575 yes
N6 H6A Br1 1.0000 2.4700 3.378(5) 152.00 3_454 yes
N6 H6B S3 1.0000 2.3500 3.331(5) 169.00 4_574 yes
N7 H7A Br1 1.0000 2.6000 3.473(5) 146.00 3_454 yes
N7 H7B S3 1.0100 2.3900 3.388(5) 171.00 4_575 yes
N9 H19 S2 1.0100 2.2600 3.261(5) 175.00 2_474 yes
C11 H11 S3 1.0100 2.7400 3.693(6) 157.00 2_474 yes
C12 H12 Br1 1.0100 2.7800 3.638(5) 143.00 2_474 yes

loop_
_geom_torsion_atom_site_label_1
_geom_torsion_atom_site_label_2
_geom_torsion_atom_site_label_3
_geom_torsion_atom_site_label_4
_geom_torsion
_geom_torsion_publ_flag
C12 N9 C11 C15 -2.1(7) no
C11 N9 C12 C14 1.3(8) no
N9 C11 C15 C13 0.8(8) no
N9 C12 C14 C13 0.8(8) no
C15 C13 C14 C12 -2.0(8) no
C14 C13 C15 C11 1.2(8) no
